data_9007843
loop_
_publ_author_name
'Greenberg, B. L.'
'Loiacono, G. M.'

_publ_section_title
;
 Structure of Li4Ge5O12-a new compound in the Li2O-GeO2 system
;
_journal_name_full 'Acta Crystallographica, Section C'
_journal_page_first 2021
_journal_page_last 2026
_journal_paper_doi 10.1107/S0108270190002955
_journal_volume 46
_journal_year 1990
_chemical_formula_structural Li4Ge5O12
_chemical_formula_sum 'Ge5 Li4 O12'
_space_group_IT_number 2
_symmetry_space_group_name_Hall '-P 1'
_symmetry_space_group_name_H-M 'P -1'
_cell_angle_alpha 72.95
_cell_angle_beta 77.74
_cell_angle_gamma 78.81
_cell_length_a 5.120
_cell_length_b 9.143
_cell_length_c 9.586
_cell_formula_units_Z 2
_cell_volume 415.042
_database_code_amcsd 0010205
_exptl_crystal_density_diffrn 4.663
_cod_original_formula_sum 'Ge5 O12 Li4'
_cod_database_code 9007843
_amcsd_formula_title Li4Ge5O12

loop_
_space_group_symop_operation_xyz
x,y,z
-x,-y,-z

loop_
_atom_site_label
_atom_site_fract_x
_atom_site_fract_y
_atom_site_fract_z
_atom_site_U_iso_or_equiv
Ge1 0.18900 0.25390 0.93530 0.01300
Ge2 0.19070 0.09980 0.68220 0.01300
Ge3 0.40920 0.42060 0.64520 0.01300
Ge4 0.26140 0.09690 0.26830 0.01300
Ge5 0.11790 0.59430 0.85110 0.01300
O1 0.26740 0.56650 0.48430 0.01700
O2 0.31910 0.26310 0.56890 0.01700
O3 0.44310 0.57910 0.73040 0.01800
O4 0.05430 0.43090 0.77570 0.01500
O5 -0.05110 0.73950 0.69940 0.01600
O6 0.51200 0.27040 0.81020 0.01700
O7 0.23080 0.42320 0.01260 0.01600
O8 0.14750 0.73220 0.95090 0.01500
O9 0.43720 -0.06180 0.66130 0.01500
O10 0.10250 0.10150 0.86640 0.01600
O11 0.34580 0.10080 0.08160 0.01700
O12 -0.09260 0.06390 0.62860 0.01600
Li1 0.64860 0.42340 0.88950 0.02400
Li2 0.14280 0.40710 0.40360 0.02700
Li3 -0.27480 0.09680 0.97650 0.02200
Li4 0.31070 0.77080 0.55570 0.03000

loop_
_cod_related_entry_id
_cod_related_entry_database
_cod_related_entry_code
1 AMCSD 0010205
